data_7051890
loop_
_publ_author_name
'Burchell, Tara J.'
'Enright, Gary D.'
'Ripmeester, John A.'

_publ_section_title
;
 Guest capture, storage and removal in the TATM host framework: a
 single-crystal study
;
_journal_issue 5
_journal_name_full 'New Journal of Chemistry'
_journal_page_first 864
_journal_paper_doi 10.1039/b718592h
_journal_volume 32
_journal_year 2008
_chemical_formula_moiety '2(C19H16O3S3) 0.24(C3H6O1)'
_chemical_formula_sum 'C38.72 H33.44 O6.24 S6'
_chemical_formula_weight 790.93
_chemical_name_systematic
;
?
;
_space_group_IT_number 2
_symmetry_cell_setting triclinic
_symmetry_space_group_name_Hall '-P 1'
_symmetry_space_group_name_H-M 'P -1'
_atom_sites_solution_hydrogens geom
_atom_sites_solution_primary direct
_atom_sites_solution_secondary difmap
_audit_creation_method SHELXL-97
_cell_angle_alpha 95.691(3)
_cell_angle_beta 106.430(3)
_cell_angle_gamma 95.669(3)
_cell_formula_units_Z 1
_cell_length_a 7.9572(17)
_cell_length_b 10.694(2)
_cell_length_c 11.958(3)
_cell_measurement_reflns_used 2743
_cell_measurement_temperature 125(2)
_cell_measurement_theta_max 20.85
_cell_measurement_theta_min 1.79
_cell_volume 962.6(4)
_computing_cell_refinement 'SAINT (Bruker 2001)'
_computing_data_collection SMART
_computing_data_reduction 'SAINT (Bruker 2001)'
_computing_structure_refinement 'SHELXL-97 (Sheldrick, 1997)'
_computing_structure_solution 'SHELXS-97 (Sheldrick, 1990)'
_diffrn_ambient_temperature 125(2)
_diffrn_measured_fraction_theta_full 1.000
_diffrn_measured_fraction_theta_max 1.000
_diffrn_measurement_device_type 'Bruker SMART 1000 CCD'
_diffrn_measurement_method '/w scans'
_diffrn_radiation_monochromator graphite
_diffrn_radiation_source 'fine-focus sealed tube'
_diffrn_radiation_type MoK\a
_diffrn_radiation_wavelength 0.71073
_diffrn_reflns_av_R_equivalents 0.0472
_diffrn_reflns_av_sigmaI/netI 0.0474
_diffrn_reflns_limit_h_max 7
_diffrn_reflns_limit_h_min -7
_diffrn_reflns_limit_k_max 10
_diffrn_reflns_limit_k_min -10
_diffrn_reflns_limit_l_max 11
_diffrn_reflns_limit_l_min -11
_diffrn_reflns_number 6589
_diffrn_reflns_theta_full 20.85
_diffrn_reflns_theta_max 20.85
_diffrn_reflns_theta_min 1.79
_diffrn_standards_number 0
_exptl_absorpt_coefficient_mu 0.401
_exptl_absorpt_correction_T_max 0.9686
_exptl_absorpt_correction_T_min 0.9460
_exptl_absorpt_correction_type multi-scan
_exptl_absorpt_process_details SADABS
_exptl_crystal_colour 'pale yellow'
_exptl_crystal_density_diffrn 1.364
_exptl_crystal_density_method 'not measured'
_exptl_crystal_description plate
_exptl_crystal_F_000 412
_exptl_crystal_size_max 0.14
_exptl_crystal_size_mid 0.14
_exptl_crystal_size_min 0.08
_refine_diff_density_max 0.216
_refine_diff_density_min -0.227
_refine_diff_density_rms 0.049
_refine_ls_extinction_method none
_refine_ls_goodness_of_fit_ref 1.061
_refine_ls_hydrogen_treatment mixed
_refine_ls_matrix_type full
_refine_ls_number_parameters 260
_refine_ls_number_reflns 2018
_refine_ls_number_restraints 1
_refine_ls_restrained_S_all 1.061
_refine_ls_R_factor_all 0.0598
_refine_ls_R_factor_gt 0.0354
_refine_ls_shift/su_max 0.000
_refine_ls_shift/su_mean 0.000
_refine_ls_structure_factor_coef Fsqd
_refine_ls_weighting_details 'calc w=1/[\s^2^(Fo^2^)+(0.0213P)^2^+1.1609P] where P=(Fo^2^+2Fc^2^)/3'
_refine_ls_weighting_scheme calc
_refine_ls_wR_factor_gt 0.0720
_refine_ls_wR_factor_ref 0.0803
_reflns_number_gt 1500
_reflns_number_total 2018
_reflns_threshold_expression >2sigma(I)
_cod_data_source_file b718592h.txt
_cod_data_source_block 1e
_cod_database_code 7051890

loop_
_symmetry_equiv_pos_as_xyz
'x, y, z'
'-x, -y, -z'

loop_
_atom_site_label
_atom_site_type_symbol
_atom_site_fract_x
_atom_site_fract_y
_atom_site_fract_z
_atom_site_U_iso_or_equiv
_atom_site_adp_type
_atom_site_occupancy
_atom_site_symmetry_multiplicity
_atom_site_calc_flag
_atom_site_refinement_flags
_atom_site_disorder_assembly
_atom_site_disorder_group
S1 S 1.24437(14) 0.45809(10) 0.00771(9) 0.0268(3) Uani 1 1 d . . .
S2 S 0.58017(13) 0.17193(10) 0.15908(10) 0.0289(3) Uani 1 1 d . . .
S3 S 1.41395(15) 0.19391(11) 0.50122(10) 0.0369(3) Uani 1 1 d . . .
O1 O 1.0587(4) 0.4627(3) -0.2454(2) 0.0350(8) Uani 1 1 d . . .
O2 O 0.3545(4) -0.0664(2) 0.1476(2) 0.0330(8) Uani 1 1 d . . .
O3 O 1.4757(4) 0.4247(3) 0.6698(3) 0.0477(9) Uani 1 1 d . . .
C1 C 1.0919(5) 0.1742(4) 0.1720(3) 0.0204(10) Uani 1 1 d . . .
H1 H 1.1283 0.0937 0.1421 0.025 Uiso 1 1 calc R . .
C2 C 1.1219(5) 0.2707(3) 0.0930(3) 0.0206(10) Uani 1 1 d . . .
C3 C 1.0228(5) 0.2596(4) -0.0262(3) 0.0220(10) Uani 1 1 d . . .
H3A H 0.9290 0.1930 -0.0625 0.026 Uiso 1 1 calc R . .
C4 C 1.0728(5) 0.3525(4) -0.0853(4) 0.0225(10) Uani 1 1 d . . .
C5 C 1.2456(5) 0.3754(4) 0.1222(4) 0.0259(11) Uani 1 1 d . . .
C6 C 1.0030(5) 0.3719(4) -0.2076(4) 0.0264(11) Uani 1 1 d . . .
C7 C 0.8591(6) 0.2743(4) -0.2865(4) 0.0521(15) Uani 1 1 d . . .
H7A H 0.7439 0.3019 -0.2909 0.078 Uiso 1 1 calc R . .
H7B H 0.8656 0.1932 -0.2549 0.078 Uiso 1 1 calc R . .
H7C H 0.8738 0.2639 -0.3654 0.078 Uiso 1 1 calc R . .
C8 C 0.8975(5) 0.1454(4) 0.1632(3) 0.0201(10) Uani 1 1 d . . .
C9 C 0.8100(5) 0.0227(4) 0.1580(3) 0.0209(10) Uani 1 1 d . . .
H9A H 0.8654 -0.0519 0.1560 0.025 Uiso 1 1 calc R . .
C10 C 0.6379(5) 0.0223(4) 0.1561(3) 0.0237(10) Uani 1 1 d . . .
C11 C 0.7874(5) 0.2347(4) 0.1638(3) 0.0236(10) Uani 1 1 d . . .
C12 C 0.5040(6) -0.0849(4) 0.1500(3) 0.0256(11) Uani 1 1 d . . .
C13 C 0.5588(6) -0.2147(4) 0.1502(4) 0.0373(12) Uani 1 1 d . . .
H13A H 0.6390 -0.2217 0.2277 0.056 Uiso 1 1 calc R . .
H13B H 0.6192 -0.2295 0.0902 0.056 Uiso 1 1 calc R . .
H13C H 0.4539 -0.2781 0.1330 0.056 Uiso 1 1 calc R . .
C14 C 1.2016(5) 0.2084(4) 0.2988(3) 0.0224(10) Uani 1 1 d . . .
C15 C 1.2027(5) 0.3215(4) 0.3713(3) 0.0229(10) Uani 1 1 d . . .
H15A H 1.1343 0.3866 0.3447 0.028 Uiso 1 1 calc R . .
C16 C 1.3118(5) 0.3281(4) 0.4832(4) 0.0257(11) Uani 1 1 d . . .
C17 C 1.3089(6) 0.1319(5) 0.3584(4) 0.0304(11) Uani 1 1 d . . .
C18 C 1.3589(6) 0.4323(4) 0.5798(4) 0.0312(11) Uani 1 1 d . . .
C19 C 1.2681(6) 0.5458(4) 0.5656(4) 0.0390(12) Uani 1 1 d . . .
H19A H 1.1664 0.5364 0.5964 0.058 Uiso 1 1 calc R . .
H19B H 1.2274 0.5557 0.4820 0.058 Uiso 1 1 calc R . .
H19C H 1.3501 0.6207 0.6090 0.058 Uiso 1 1 calc R . .
H5 H 1.327(5) 0.403(3) 0.195(3) 0.020(11) Uiso 1 1 d . . .
H17 H 1.340(5) 0.053(4) 0.327(3) 0.028(12) Uiso 1 1 d . . .
H19 H 0.819(5) 0.328(4) 0.170(3) 0.036(12) Uiso 1 1 d . . .
O50 O 0.081(5) 0.148(4) 0.633(4) 0.108(13) Uiso 0.12 1 d P A -1
C51 C 0.008(6) 0.070(4) 0.541(4) 0.065(14) Uiso 0.12 1 d PD A -1
C52 C -0.141(7) 0.114(5) 0.453(4) 0.078(17) Uiso 0.12 1 d PD A -1
H52A H -0.1630 0.1971 0.4852 0.117 Uiso 0.12 1 calc PR A -1
H52B H -0.2481 0.0532 0.4365 0.117 Uiso 0.12 1 calc PR A -1
H52C H -0.1100 0.1223 0.3803 0.117 Uiso 0.12 1 calc PR A -1
C50 C 0.082(7) -0.052(5) 0.536(5) 0.065(14) Uiso 0.12 1 d PD A -1
H50A H 0.1677 -0.0573 0.6120 0.097 Uiso 0.12 1 calc PR A -1
H50B H 0.1410 -0.0572 0.4743 0.097 Uiso 0.12 1 calc PR A -1
H50C H -0.0137 -0.1231 0.5184 0.097 Uiso 0.12 1 calc PR A -1

loop_
_atom_site_aniso_label
_atom_site_aniso_U_11
_atom_site_aniso_U_22
_atom_site_aniso_U_33
_atom_site_aniso_U_23
_atom_site_aniso_U_13
_atom_site_aniso_U_12
S1 0.0214(6) 0.0211(6) 0.0348(7) -0.0018(5) 0.0077(5) -0.0051(5)
S2 0.0193(6) 0.0232(7) 0.0425(8) 0.0014(5) 0.0086(5) -0.0008(5)
S3 0.0309(7) 0.0350(7) 0.0332(8) 0.0051(6) -0.0072(6) -0.0011(6)
O1 0.0377(19) 0.0291(18) 0.0375(19) 0.0102(16) 0.0111(15) -0.0048(15)
O2 0.0195(19) 0.0304(18) 0.046(2) -0.0032(14) 0.0104(15) -0.0058(14)
O3 0.053(2) 0.039(2) 0.032(2) 0.0015(16) -0.0120(18) -0.0102(17)
C1 0.014(2) 0.021(2) 0.024(3) 0.000(2) 0.0036(19) -0.0011(18)
C2 0.011(2) 0.020(3) 0.030(3) -0.001(2) 0.006(2) 0.0008(19)
C3 0.014(2) 0.018(2) 0.029(3) 0.000(2) 0.001(2) -0.0036(18)
C4 0.014(2) 0.020(2) 0.031(3) -0.003(2) 0.006(2) -0.0002(19)
C5 0.017(2) 0.030(3) 0.027(3) -0.005(2) 0.004(2) -0.001(2)
C6 0.020(3) 0.030(3) 0.029(3) 0.007(2) 0.005(2) 0.003(2)
C7 0.047(3) 0.053(3) 0.038(3) 0.016(3) -0.010(3) -0.021(3)
C8 0.016(2) 0.020(3) 0.020(2) 0.0009(19) 0.0005(19) 0.000(2)
C9 0.018(3) 0.021(3) 0.021(2) 0.0036(19) 0.0006(19) 0.005(2)
C10 0.022(3) 0.018(2) 0.028(3) 0.0003(19) 0.005(2) 0.000(2)
C11 0.018(2) 0.020(3) 0.030(3) 0.000(2) 0.006(2) -0.005(2)
C12 0.023(3) 0.025(3) 0.025(3) -0.001(2) 0.004(2) -0.002(2)
C13 0.037(3) 0.021(3) 0.052(3) 0.002(2) 0.014(2) -0.007(2)
C14 0.013(2) 0.026(3) 0.027(3) 0.004(2) 0.004(2) 0.000(2)
C15 0.014(2) 0.027(3) 0.025(3) 0.006(2) 0.003(2) -0.0024(19)
C16 0.023(2) 0.025(3) 0.026(3) 0.001(2) 0.005(2) -0.006(2)
C17 0.023(3) 0.030(3) 0.031(3) -0.001(2) 0.001(2) -0.003(2)
C18 0.027(3) 0.033(3) 0.028(3) 0.005(2) 0.004(2) -0.013(2)
C19 0.043(3) 0.036(3) 0.035(3) -0.004(2) 0.012(2) -0.005(2)

loop_
_atom_type_symbol
_atom_type_description
_atom_type_scat_dispersion_real
_atom_type_scat_dispersion_imag
_atom_type_scat_source
C C 0.0033 0.0016 'International Tables Vol C Tables 4.2.6.8 and 6.1.1.4'
H H 0.0000 0.0000 'International Tables Vol C Tables 4.2.6.8 and 6.1.1.4'
O O 0.0106 0.0060 'International Tables Vol C Tables 4.2.6.8 and 6.1.1.4'
S S 0.1246 0.1234 'International Tables Vol C Tables 4.2.6.8 and 6.1.1.4'

loop_
_geom_angle_atom_site_label_1
_geom_angle_atom_site_label_2
_geom_angle_atom_site_label_3
_geom_angle
_geom_angle_site_symmetry_1
_geom_angle_site_symmetry_3
_geom_angle_publ_flag
C5 S1 C4 91.3(2) . . ?
C11 S2 C10 91.3(2) . . ?
C17 S3 C16 91.0(2) . . ?
C14 C1 C2 114.2(3) . . ?
C14 C1 C8 110.5(3) . . ?
C2 C1 C8 111.6(3) . . ?
C14 C1 H1 106.7 . . ?
C2 C1 H1 106.7 . . ?
C8 C1 H1 106.7 . . ?
C5 C2 C3 110.5(4) . . ?
C5 C2 C1 127.2(4) . . ?
C3 C2 C1 122.4(3) . . ?
C4 C3 C2 114.3(3) . . ?
C4 C3 H3A 122.8 . . ?
C2 C3 H3A 122.8 . . ?
C3 C4 C6 130.0(4) . . ?
C3 C4 S1 110.4(3) . . ?
C6 C4 S1 119.6(3) . . ?
C2 C5 S1 113.5(3) . . ?
C2 C5 H5 127(2) . . ?
S1 C5 H5 120(2) . . ?
O1 C6 C4 121.7(4) . . ?
O1 C6 C7 120.6(4) . . ?
C4 C6 C7 117.7(4) . . ?
C6 C7 H7A 109.5 . . ?
C6 C7 H7B 109.5 . . ?
H7A C7 H7B 109.5 . . ?
C6 C7 H7C 109.5 . . ?
H7A C7 H7C 109.5 . . ?
H7B C7 H7C 109.5 . . ?
C11 C8 C9 111.4(3) . . ?
C11 C8 C1 124.5(3) . . ?
C9 C8 C1 124.1(4) . . ?
C10 C9 C8 113.0(4) . . ?
C10 C9 H9A 123.5 . . ?
C8 C9 H9A 123.5 . . ?
C9 C10 C12 129.6(4) . . ?
C9 C10 S2 111.4(3) . . ?
C12 C10 S2 119.0(3) . . ?
C8 C11 S2 112.8(3) . . ?
C8 C11 H19 126(2) . . ?
S2 C11 H19 121(2) . . ?
O2 C12 C10 120.1(4) . . ?
O2 C12 C13 121.9(4) . . ?
C10 C12 C13 118.0(4) . . ?
C12 C13 H13A 109.5 . . ?
C12 C13 H13B 109.5 . . ?
H13A C13 H13B 109.5 . . ?
C12 C13 H13C 109.5 . . ?
H13A C13 H13C 109.5 . . ?
H13B C13 H13C 109.5 . . ?
C17 C14 C15 111.3(4) . . ?
C17 C14 C1 123.5(4) . . ?
C15 C14 C1 125.2(4) . . ?
C16 C15 C14 113.4(4) . . ?
C16 C15 H15A 123.3 . . ?
C14 C15 H15A 123.3 . . ?
C15 C16 C18 129.6(4) . . ?
C15 C16 S3 110.9(3) . . ?
C18 C16 S3 119.3(3) . . ?
C14 C17 S3 113.4(4) . . ?
C14 C17 H17 127(2) . . ?
S3 C17 H17 119(2) . . ?
O3 C18 C16 119.3(4) . . ?
O3 C18 C19 121.3(4) . . ?
C16 C18 C19 119.4(4) . . ?
C18 C19 H19A 109.5 . . ?
C18 C19 H19B 109.5 . . ?
H19A C19 H19B 109.5 . . ?
C18 C19 H19C 109.5 . . ?
H19A C19 H19C 109.5 . . ?
H19B C19 H19C 109.5 . . ?
O50 C51 C50 116(4) . . ?
O50 C51 C52 115(4) . . ?
C50 C51 C52 130(6) . . ?

loop_
_geom_bond_atom_site_label_1
_geom_bond_atom_site_label_2
_geom_bond_distance
_geom_bond_site_symmetry_2
_geom_bond_publ_flag
S1 C5 1.700(4) . ?
S1 C4 1.721(4) . ?
S2 C11 1.701(4) . ?
S2 C10 1.708(4) . ?
S3 C17 1.707(4) . ?
S3 C16 1.720(4) . ?
O1 C6 1.208(4) . ?
O2 C12 1.218(4) . ?
O3 C18 1.223(5) . ?
C1 C14 1.508(5) . ?
C1 C2 1.511(5) . ?
C1 C8 1.519(5) . ?
C1 H1 1.0000 . ?
C2 C5 1.362(5) . ?
C2 C3 1.407(5) . ?
C3 C4 1.366(5) . ?
C3 H3A 0.9500 . ?
C4 C6 1.454(6) . ?
C5 H5 0.93(4) . ?
C6 C7 1.500(6) . ?
C7 H7A 0.9800 . ?
C7 H7B 0.9800 . ?
C7 H7C 0.9800 . ?
C8 C11 1.358(5) . ?
C8 C9 1.410(5) . ?
C9 C10 1.363(5) . ?
C9 H9A 0.9500 . ?
C10 C12 1.466(5) . ?
C11 H19 0.99(4) . ?
C12 C13 1.496(6) . ?
C13 H13A 0.9800 . ?
C13 H13B 0.9800 . ?
C13 H13C 0.9800 . ?
C14 C17 1.347(6) . ?
C14 C15 1.415(5) . ?
C15 C16 1.365(5) . ?
C15 H15A 0.9500 . ?
C16 C18 1.460(6) . ?
C17 H17 0.97(4) . ?
C18 C19 1.472(6) . ?
C19 H19A 0.9800 . ?
C19 H19B 0.9800 . ?
C19 H19C 0.9800 . ?
O50 C51 1.27(5) . ?
C51 C50 1.49(4) . ?
C51 C52 1.50(4) . ?
C52 H52A 0.9800 . ?
C52 H52B 0.9800 . ?
C52 H52C 0.9800 . ?
C50 H50A 0.9800 . ?
C50 H50B 0.9800 . ?
C50 H50C 0.9800 . ?

loop_
_geom_torsion_atom_site_label_1
_geom_torsion_atom_site_label_2
_geom_torsion_atom_site_label_3
_geom_torsion_atom_site_label_4
_geom_torsion
_geom_torsion_site_symmetry_1
_geom_torsion_site_symmetry_2
_geom_torsion_site_symmetry_3
_geom_torsion_site_symmetry_4
_geom_torsion_publ_flag
C14 C1 C2 C5 6.5(6) . . . . ?
C8 C1 C2 C5 132.7(4) . . . . ?
C14 C1 C2 C3 -175.5(3) . . . . ?
C8 C1 C2 C3 -49.3(5) . . . . ?
C5 C2 C3 C4 0.9(5) . . . . ?
C1 C2 C3 C4 -177.4(3) . . . . ?
C2 C3 C4 C6 179.8(4) . . . . ?
C2 C3 C4 S1 -0.8(4) . . . . ?
C5 S1 C4 C3 0.3(3) . . . . ?
C5 S1 C4 C6 179.9(3) . . . . ?
C3 C2 C5 S1 -0.6(4) . . . . ?
C1 C2 C5 S1 177.5(3) . . . . ?
C4 S1 C5 C2 0.2(3) . . . . ?
C3 C4 C6 O1 177.2(4) . . . . ?
S1 C4 C6 O1 -2.2(5) . . . . ?
C3 C4 C6 C7 -3.3(6) . . . . ?
S1 C4 C6 C7 177.3(3) . . . . ?
C14 C1 C8 C11 83.5(5) . . . . ?
C2 C1 C8 C11 -44.7(5) . . . . ?
C14 C1 C8 C9 -93.9(4) . . . . ?
C2 C1 C8 C9 137.9(4) . . . . ?
C11 C8 C9 C10 -0.7(5) . . . . ?
C1 C8 C9 C10 177.0(3) . . . . ?
C8 C9 C10 C12 179.4(4) . . . . ?
C8 C9 C10 S2 0.7(4) . . . . ?
C11 S2 C10 C9 -0.4(3) . . . . ?
C11 S2 C10 C12 -179.3(3) . . . . ?
C9 C8 C11 S2 0.3(4) . . . . ?
C1 C8 C11 S2 -177.3(3) . . . . ?
C10 S2 C11 C8 0.0(3) . . . . ?
C9 C10 C12 O2 -179.0(4) . . . . ?
S2 C10 C12 O2 -0.3(5) . . . . ?
C9 C10 C12 C13 2.7(6) . . . . ?
S2 C10 C12 C13 -178.7(3) . . . . ?
C2 C1 C14 C17 -125.1(4) . . . . ?
C8 C1 C14 C17 108.1(4) . . . . ?
C2 C1 C14 C15 56.7(5) . . . . ?
C8 C1 C14 C15 -70.1(5) . . . . ?
C17 C14 C15 C16 0.6(5) . . . . ?
C1 C14 C15 C16 179.0(3) . . . . ?
C14 C15 C16 C18 174.6(4) . . . . ?
C14 C15 C16 S3 -0.4(4) . . . . ?
C17 S3 C16 C15 0.1(3) . . . . ?
C17 S3 C16 C18 -175.5(3) . . . . ?
C15 C14 C17 S3 -0.5(5) . . . . ?
C1 C14 C17 S3 -178.9(3) . . . . ?
C16 S3 C17 C14 0.2(3) . . . . ?
C15 C16 C18 O3 -171.5(4) . . . . ?
S3 C16 C18 O3 3.2(5) . . . . ?
C15 C16 C18 C19 6.9(6) . . . . ?
S3 C16 C18 C19 -178.4(3) . . . . ?
H1 C1 C2 C5 -111.1 . . . . ?
H1 C1 C8 C11 -160.9 . . . . ?
H1 C1 C14 C17 -7.5 . . . . ?
